data_7018151
loop_
_publ_author_name
'Ren, Yi-Xia'
'Xiao, Shan-Shan'
'Zheng, Xiang-Jun'
'Li, Li-Cun'
'Jin, Lin-Pei'

_publ_section_title
;
 Self-assembly, crystal structures, and properties of
 metal-2-sulfoterephthalate frameworks based on [M(4)(\m(3)-OH)(2)](6+)
 clusters (M = Co, Mn, Zn and Cd).
;
_journal_issue 9
_journal_name_full 'Dalton transactions (Cambridge, England : 2003)'
_journal_page_first 2639
_journal_page_last 2647
_journal_paper_doi 10.1039/c2dt11532h
_journal_volume 41
_journal_year 2012
_chemical_formula_sum 'C8 H8 O10 S Zn2'
_chemical_formula_weight 426.94
_chemical_name_systematic
;

?

;
_space_group_IT_number 61
_symmetry_cell_setting orthorhombic
_symmetry_space_group_name_Hall '-P 2ac 2ab'
_symmetry_space_group_name_H-M 'P b c a'
_atom_sites_solution_hydrogens geom
_atom_sites_solution_primary direct
_atom_sites_solution_secondary difmap
_audit_creation_method SHELXL-97
_cell_angle_alpha 90.00
_cell_angle_beta 90.00
_cell_angle_gamma 90.00
_cell_formula_units_Z 8
_cell_length_a 7.3596(3)
_cell_length_b 14.5732(7)
_cell_length_c 22.8091(10)
_cell_measurement_reflns_used 1314
_cell_measurement_temperature 296(2)
_cell_measurement_theta_max 25.05
_cell_measurement_theta_min 3.23
_cell_volume 2446.34(19)
_computing_cell_refinement 'Bruker SMART'
_computing_data_collection 'Bruker SMART'
_computing_data_reduction 'Bruker SAINT'
_computing_molecular_graphics 'Bruker SHELXTL'
_computing_publication_material 'Bruker SHELXTL'
_computing_structure_refinement 'SHELXL-97 (Sheldrick, 1997)'
_computing_structure_solution 'SHELXS-97 (Sheldrick, 1990)'
_diffrn_ambient_temperature 296(2)
_diffrn_measured_fraction_theta_full 0.992
_diffrn_measured_fraction_theta_max 0.992
_diffrn_measurement_device_type 'CCD area detector'
_diffrn_measurement_method 'phi and omega scans'
_diffrn_radiation_monochromator graphite
_diffrn_radiation_source 'fine-focus sealed tube'
_diffrn_radiation_type MoK\a
_diffrn_radiation_wavelength 0.71073
_diffrn_reflns_av_R_equivalents 0.0596
_diffrn_reflns_av_sigmaI/netI 0.0706
_diffrn_reflns_limit_h_max 9
_diffrn_reflns_limit_h_min -9
_diffrn_reflns_limit_k_max 19
_diffrn_reflns_limit_k_min -8
_diffrn_reflns_limit_l_max 29
_diffrn_reflns_limit_l_min -23
_diffrn_reflns_number 8676
_diffrn_reflns_theta_full 27.77
_diffrn_reflns_theta_max 27.77
_diffrn_reflns_theta_min 1.79
_exptl_absorpt_coefficient_mu 4.145
_exptl_absorpt_correction_T_max 0.9597
_exptl_absorpt_correction_T_min 0.5393
_exptl_absorpt_correction_type multi-scan
_exptl_absorpt_process_details SADABS
_exptl_crystal_density_diffrn 2.318
_exptl_crystal_density_method 'not measured'
_exptl_crystal_F_000 1696
_exptl_crystal_size_max 0.17
_exptl_crystal_size_mid 0.01
_exptl_crystal_size_min 0.01
_refine_diff_density_max 0.593
_refine_diff_density_min -0.565
_refine_diff_density_rms 0.140
_refine_ls_extinction_method none
_refine_ls_goodness_of_fit_ref 0.986
_refine_ls_hydrogen_treatment mixed
_refine_ls_matrix_type full
_refine_ls_number_parameters 205
_refine_ls_number_reflns 2874
_refine_ls_number_restraints 7
_refine_ls_restrained_S_all 0.985
_refine_ls_R_factor_all 0.0795
_refine_ls_R_factor_gt 0.0413
_refine_ls_shift/su_max 0.001
_refine_ls_shift/su_mean 0.000
_refine_ls_structure_factor_coef Fsqd
_refine_ls_weighting_details 'calc w=1/[\s^2^(Fo^2^)+(0.0328P)^2^+0.0000P] where P=(Fo^2^+2Fc^2^)/3'
_refine_ls_weighting_scheme calc
_refine_ls_wR_factor_gt 0.0732
_refine_ls_wR_factor_ref 0.0858
_reflns_number_gt 1929
_reflns_number_total 2874
_reflns_threshold_expression >2sigma(I)
_cod_data_source_file c2dt11532h.txt
_cod_data_source_block 4
_cod_depositor_comments
;
The following automatic conversions were performed:

'_symmetry_cell_setting' value 'Orthorhombic' changed to
'orthorhombic' according to
/home/saulius/struct/CIF-dictionaries/cif_core.dic dictionary named
'cif_core.dic' version 2.4.1 from
2010-06-29.

'_exptl_absorpt_correction_type' value 'Multi-scan'
changed to 'multi-scan' according to
/home/saulius/struct/CIF-dictionaries/cif_core.dic dictionary named
'cif_core.dic' version 2.4.1 from 2010-06-29.

Automatic conversion script
Id: cif_fix_values 1715 2011-07-08 13:25:40Z adriana 
;
_cod_original_sg_symbol_H-M Pbca
_cod_database_code 7018151

loop_
_symmetry_equiv_pos_as_xyz
'x, y, z'
'-x+1/2, -y, z+1/2'
'-x, y+1/2, -z+1/2'
'x+1/2, -y+1/2, -z'
'-x, -y, -z'
'x-1/2, y, -z-1/2'
'x, -y-1/2, z-1/2'
'-x-1/2, y-1/2, z'

loop_
_atom_site_label
_atom_site_type_symbol
_atom_site_fract_x
_atom_site_fract_y
_atom_site_fract_z
_atom_site_U_iso_or_equiv
_atom_site_adp_type
_atom_site_occupancy
_atom_site_symmetry_multiplicity
_atom_site_calc_flag
_atom_site_refinement_flags
C1 C 0.0984(6) 0.0310(3) 0.32206(19) 0.0183(10) Uani 1 1 d .
C2 C 0.1222(6) 0.0786(3) 0.26437(19) 0.0180(10) Uani 1 1 d .
C3 C 0.1671(6) 0.1709(3) 0.26226(18) 0.0248(11) Uani 1 1 d .
H3 H 0.1794 0.2038 0.2970 0.030 Uiso 1 1 calc R
C4 C 0.1938(6) 0.2145(3) 0.20926(19) 0.0240(11) Uani 1 1 d .
H4 H 0.2245 0.2764 0.2087 0.029 Uiso 1 1 calc R
C5 C 0.1755(6) 0.1669(3) 0.15632(18) 0.0169(9) Uani 1 1 d .
C6 C 0.2234(6) 0.2159(3) 0.10027(19) 0.0168(9) Uani 1 1 d .
C7 C 0.1272(6) 0.0747(3) 0.15927(19) 0.0185(10) Uani 1 1 d .
C8 C 0.1007(6) 0.0307(3) 0.21214(18) 0.0188(10) Uani 1 1 d .
H8 H 0.0685 -0.0310 0.2128 0.023 Uiso 1 1 calc R
O1 O 0.1127(4) 0.0787(2) 0.36727(13) 0.0254(8) Uani 1 1 d .
O2 O 0.0651(4) -0.0547(2) 0.32117(13) 0.0248(7) Uani 1 1 d .
O3 O 0.1364(4) 0.2874(2) 0.08687(14) 0.0251(8) Uani 1 1 d .
O4 O 0.3489(4) 0.1878(2) 0.06884(13) 0.0248(8) Uani 1 1 d .
O5 O 0.0316(5) 0.0678(2) 0.04969(14) 0.0346(9) Uani 1 1 d .
O6 O 0.2910(4) -0.0192(2) 0.07980(13) 0.0198(7) Uani 1 1 d .
O7 O -0.0060(5) -0.0693(2) 0.10865(16) 0.0404(10) Uani 1 1 d .
O8 O 0.2645(4) -0.2087(2) 0.38700(15) 0.0258(8) Uani 1 1 d D
H8A H 0.366(4) -0.182(3) 0.385(2) 0.039 Uiso 1 1 d D
H8B H 0.270(6) -0.255(2) 0.4087(18) 0.039 Uiso 1 1 d D
O9 O 0.1124(4) -0.05798(19) 0.46697(13) 0.0164(7) Uani 1 1 d D
H9 H 0.225(3) -0.056(3) 0.469(2) 0.025 Uiso 1 1 d D
O10 O 0.2188(4) 0.1563(2) 0.47392(13) 0.0221(7) Uani 1 1 d D
H10A H 0.318(4) 0.132(3) 0.4656(18) 0.033 Uiso 1 1 d D
H10B H 0.218(6) 0.176(3) 0.5087(11) 0.033 Uiso 1 1 d D
S1 S 0.10598(15) 0.00817(8) 0.09451(5) 0.0199(3) Uani 1 1 d .
Zn1 Zn 0.00245(7) 0.07304(3) 0.45040(2) 0.01712(14) Uani 1 1 d .
Zn2 Zn 0.05069(7) -0.12256(3) 0.39427(2) 0.02022(15) Uani 1 1 d .

loop_
_atom_site_aniso_label
_atom_site_aniso_U_11
_atom_site_aniso_U_22
_atom_site_aniso_U_33
_atom_site_aniso_U_23
_atom_site_aniso_U_13
_atom_site_aniso_U_12
C1 0.014(2) 0.028(3) 0.013(2) 0.005(2) 0.0035(18) -0.0001(18)
C2 0.022(2) 0.018(2) 0.014(2) 0.0021(19) 0.0022(19) 0.0022(18)
C3 0.034(3) 0.031(3) 0.009(2) -0.008(2) 0.001(2) 0.004(2)
C4 0.036(3) 0.018(2) 0.018(2) 0.000(2) 0.006(2) -0.004(2)
C5 0.022(2) 0.017(2) 0.011(2) 0.0004(19) 0.0025(19) 0.0021(18)
C6 0.020(2) 0.020(2) 0.011(2) 0.0011(19) -0.0008(19) 0.0025(18)
C7 0.017(2) 0.024(2) 0.014(2) -0.005(2) 0.0046(19) 0.0008(19)
C8 0.020(2) 0.019(2) 0.017(2) 0.0014(19) 0.0062(19) 0.0020(18)
O1 0.037(2) 0.0308(19) 0.0085(16) 0.0007(14) 0.0051(14) -0.0047(15)
O2 0.037(2) 0.0230(17) 0.0145(17) 0.0028(14) 0.0011(15) -0.0035(14)
O3 0.0295(19) 0.0248(18) 0.0212(18) 0.0038(14) 0.0067(15) 0.0103(14)
O4 0.029(2) 0.0235(18) 0.0219(18) 0.0031(15) 0.0086(15) 0.0079(14)
O5 0.034(2) 0.052(2) 0.0174(17) -0.0068(17) -0.0084(16) 0.0142(17)
O6 0.0181(17) 0.0220(17) 0.0193(17) -0.0008(14) 0.0068(14) 0.0010(13)
O7 0.040(2) 0.040(2) 0.041(2) -0.0141(18) 0.0105(19) -0.0225(16)
O8 0.0292(19) 0.0181(17) 0.030(2) 0.0018(15) 0.0027(16) -0.0019(14)
O9 0.0121(16) 0.0231(17) 0.0140(16) -0.0017(13) -0.0003(13) 0.0012(12)
O10 0.0241(19) 0.0275(18) 0.0147(17) -0.0056(15) 0.0009(14) 0.0008(14)
S1 0.0193(6) 0.0263(6) 0.0141(5) -0.0056(5) 0.0017(5) -0.0027(4)
Zn1 0.0219(3) 0.0186(3) 0.0109(2) 0.0000(2) 0.0006(2) 0.0010(2)
Zn2 0.0295(3) 0.0191(3) 0.0120(3) -0.0002(2) 0.0018(2) -0.0050(2)

loop_
_atom_type_symbol
_atom_type_description
_atom_type_scat_dispersion_real
_atom_type_scat_dispersion_imag
_atom_type_scat_source
C C 0.0033 0.0016 'International Tables Vol C Tables 4.2.6.8 and 6.1.1.4'
H H 0.0000 0.0000 'International Tables Vol C Tables 4.2.6.8 and 6.1.1.4'
O O 0.0106 0.0060 'International Tables Vol C Tables 4.2.6.8 and 6.1.1.4'
S S 0.1246 0.1234 'International Tables Vol C Tables 4.2.6.8 and 6.1.1.4'
Zn Zn 0.2839 1.4301 'International Tables Vol C Tables 4.2.6.8 and 6.1.1.4'

loop_
_geom_angle_atom_site_label_1
_geom_angle_atom_site_label_2
_geom_angle_atom_site_label_3
_geom_angle
_geom_angle_site_symmetry_1
_geom_angle_site_symmetry_3
O1 C1 O2 125.1(4) . .
O1 C1 C2 117.3(4) . .
O2 C1 C2 117.6(4) . .
C3 C2 C8 119.0(4) . .
C3 C2 C1 120.5(4) . .
C8 C2 C1 120.5(4) . .
C4 C3 C2 120.8(4) . .
C4 C3 H3 119.6 . .
C2 C3 H3 119.6 . .
C3 C4 C5 120.9(4) . .
C3 C4 H4 119.5 . .
C5 C4 H4 119.5 . .
C7 C5 C4 117.5(4) . .
C7 C5 C6 123.9(4) . .
C4 C5 C6 118.4(4) . .
O4 C6 O3 120.7(4) . .
O4 C6 C5 120.6(4) . .
O3 C6 C5 118.6(4) . .
C8 C7 C5 121.8(4) . .
C8 C7 S1 117.5(3) . .
C5 C7 S1 120.7(3) . .
C7 C8 C2 120.0(4) . .
C7 C8 H8 120.0 . .
C2 C8 H8 120.0 . .
C1 O1 Zn1 134.8(3) . .
C1 O2 Zn2 119.8(3) . .
C6 O3 Zn2 149.5(3) . 3
C6 O4 Zn1 143.0(3) . 6_656
S1 O6 Zn1 125.04(17) . 6_656
Zn2 O8 H8A 114(3) . .
Zn2 O8 H8B 119(3) . .
H8A O8 H8B 111(3) . .
Zn2 O9 Zn1 128.50(15) . 5_556
Zn2 O9 Zn1 101.20(13) . .
Zn1 O9 Zn1 95.86(12) 5_556 .
Zn2 O9 H9 108(3) . .
Zn1 O9 H9 110(3) 5_556 .
Zn1 O9 H9 111(3) . .
Zn1 O10 H10A 111(3) . .
Zn1 O10 H10B 116(3) . .
H10A O10 H10B 112(3) . .
O7 S1 O5 114.4(2) . .
O7 S1 O6 111.9(2) . .
O5 S1 O6 110.75(19) . .
O7 S1 C7 107.1(2) . .
O5 S1 C7 107.0(2) . .
O6 S1 C7 105.00(19) . .
O1 Zn1 O4 89.30(13) . 6_556
O1 Zn1 O10 84.99(12) . .
O4 Zn1 O10 90.07(12) 6_556 .
O1 Zn1 O9 176.08(12) . 5_556
O4 Zn1 O9 93.19(12) 6_556 5_556
O10 Zn1 O9 98.03(12) . 5_556
O1 Zn1 O9 92.86(12) . .
O4 Zn1 O9 168.97(12) 6_556 .
O10 Zn1 O9 100.89(12) . .
O9 Zn1 O9 84.14(12) 5_556 .
O1 Zn1 O6 90.85(12) . 6_556
O4 Zn1 O6 92.39(12) 6_556 6_556
O10 Zn1 O6 175.14(12) . 6_556
O9 Zn1 O6 86.03(11) 5_556 6_556
O9 Zn1 O6 76.78(11) . 6_556
O1 Zn1 Zn1 134.49(9) . 5_556
O4 Zn1 Zn1 134.68(9) 6_556 5_556
O10 Zn1 Zn1 102.80(9) . 5_556
O9 Zn1 Zn1 42.45(8) 5_556 5_556
O9 Zn1 Zn1 41.69(8) . 5_556
O6 Zn1 Zn1 78.37(8) 6_556 5_556
O1 Zn1 Zn2 67.52(9) . .
O4 Zn1 Zn2 135.17(9) 6_556 .
O10 Zn1 Zn2 123.32(9) . .
O9 Zn1 Zn2 108.64(8) 5_556 .
O9 Zn1 Zn2 37.69(8) . .
O6 Zn1 Zn2 52.41(8) 6_556 .
Zn1 Zn1 Zn2 71.14(2) 5_556 .
O2 Zn2 O3 124.80(13) . 3_545
O2 Zn2 O9 117.99(13) . .
O3 Zn2 O9 107.47(13) 3_545 .
O2 Zn2 O8 101.74(14) . .
O3 Zn2 O8 98.63(13) 3_545 .
O9 Zn2 O8 100.79(13) . .
O2 Zn2 Zn1 83.92(9) . .
O3 Zn2 Zn1 116.14(9) 3_545 .
O9 Zn2 Zn1 41.11(8) . .
O8 Zn2 Zn1 133.21(9) . .

loop_
_geom_bond_atom_site_label_1
_geom_bond_atom_site_label_2
_geom_bond_distance
_geom_bond_site_symmetry_2
C1 O1 1.248(5) .
C1 O2 1.273(5) .
C1 C2 1.498(6) .
C2 C3 1.386(6) .
C2 C8 1.389(6) .
C3 C4 1.380(6) .
C3 H3 0.9300 .
C4 C5 1.399(6) .
C4 H4 0.9300 .
C5 C7 1.392(6) .
C5 C6 1.506(6) .
C6 O4 1.239(5) .
C6 O3 1.260(5) .
C7 C8 1.379(6) .
C7 S1 1.774(4) .
C8 H8 0.9300 .
O1 Zn1 2.064(3) .
O2 Zn2 1.941(3) .
O3 Zn2 1.951(3) 3
O4 Zn1 2.066(3) 6_656
O5 S1 1.449(3) .
O6 S1 1.458(3) .
O6 Zn1 2.168(3) 6_656
O7 S1 1.435(3) .
O8 Zn2 2.020(3) .
O8 H8A 0.844(18) .
O8 H8B 0.835(18) .
O9 Zn2 1.960(3) .
O9 Zn1 2.077(3) 5_556
O9 Zn1 2.108(3) .
O9 H9 0.828(19) .
O10 Zn1 2.072(3) .
O10 H10A 0.835(18) .
O10 H10B 0.842(18) .
Zn1 O4 2.066(3) 6_556
Zn1 O9 2.077(3) 5_556
Zn1 O6 2.168(3) 6_556
Zn1 Zn1 3.1069(10) 5_556
Zn1 Zn2 3.1449(7) .
Zn2 O3 1.951(3) 3_545

loop_
_geom_torsion_atom_site_label_1
_geom_torsion_atom_site_label_2
_geom_torsion_atom_site_label_3
_geom_torsion_atom_site_label_4
_geom_torsion
_geom_torsion_site_symmetry_1
_geom_torsion_site_symmetry_4
O1 C1 C2 C3 3.1(6) . .
O2 C1 C2 C3 -177.0(4) . .
O1 C1 C2 C8 -177.3(4) . .
O2 C1 C2 C8 2.6(6) . .
C8 C2 C3 C4 -1.3(7) . .
C1 C2 C3 C4 178.3(4) . .
C2 C3 C4 C5 0.3(7) . .
C3 C4 C5 C7 0.8(7) . .
C3 C4 C5 C6 -174.4(4) . .
C7 C5 C6 O4 -57.4(6) . .
C4 C5 C6 O4 117.5(5) . .
C7 C5 C6 O3 124.5(5) . .
C4 C5 C6 O3 -60.6(6) . .
C4 C5 C7 C8 -1.0(6) . .
C6 C5 C7 C8 173.9(4) . .
C4 C5 C7 S1 -178.5(4) . .
C6 C5 C7 S1 -3.6(6) . .
C5 C7 C8 C2 0.0(7) . .
S1 C7 C8 C2 177.6(3) . .
C3 C2 C8 C7 1.2(6) . .
C1 C2 C8 C7 -178.5(4) . .
O2 C1 O1 Zn1 -29.5(7) . .
C2 C1 O1 Zn1 150.4(3) . .
O1 C1 O2 Zn2 -4.7(6) . .
C2 C1 O2 Zn2 175.4(3) . .
O4 C6 O3 Zn2 -176.8(4) . 3
C5 C6 O3 Zn2 1.2(8) . 3
O3 C6 O4 Zn1 -160.3(3) . 6_656
C5 C6 O4 Zn1 21.6(7) . 6_656
Zn1 O6 S1 O7 175.4(2) 6_656 .
Zn1 O6 S1 O5 46.4(3) 6_656 .
Zn1 O6 S1 C7 -68.8(2) 6_656 .
C8 C7 S1 O7 23.3(4) . .
C5 C7 S1 O7 -159.1(3) . .
C8 C7 S1 O5 146.5(3) . .
C5 C7 S1 O5 -35.9(4) . .
C8 C7 S1 O6 -95.8(4) . .
C5 C7 S1 O6 81.8(4) . .
C1 O1 Zn1 O4 -109.6(4) . 6_556
C1 O1 Zn1 O10 160.3(4) . .
C1 O1 Zn1 O9 20(2) . 5_556
C1 O1 Zn1 O9 59.6(4) . .
C1 O1 Zn1 O6 -17.2(4) . 6_556
C1 O1 Zn1 Zn1 57.3(5) . 5_556
C1 O1 Zn1 Zn2 31.0(4) . .
Zn2 O9 Zn1 O1 -46.31(14) . .
Zn1 O9 Zn1 O1 -177.48(13) 5_556 .
Zn2 O9 Zn1 O4 54.7(7) . 6_556
Zn1 O9 Zn1 O4 -76.4(6) 5_556 6_556
Zn2 O9 Zn1 O10 -131.76(13) . .
Zn1 O9 Zn1 O10 97.08(13) 5_556 .
Zn2 O9 Zn1 O9 131.17(17) . 5_556
Zn1 O9 Zn1 O9 0.0 5_556 5_556
Zn2 O9 Zn1 O6 43.89(12) . 6_556
Zn1 O9 Zn1 O6 -87.28(12) 5_556 6_556
Zn2 O9 Zn1 Zn1 131.17(17) . 5_556
Zn1 O9 Zn1 Zn2 -131.17(17) 5_556 .
C1 O2 Zn2 O3 135.6(3) . 3_545
C1 O2 Zn2 O9 -6.0(4) . .
C1 O2 Zn2 O8 -115.1(3) . .
C1 O2 Zn2 Zn1 17.9(3) . .
Zn1 O9 Zn2 O2 144.56(18) 5_556 .
Zn1 O9 Zn2 O2 37.68(17) . .
Zn1 O9 Zn2 O3 -3.1(2) 5_556 3_545
Zn1 O9 Zn2 O3 -109.98(14) . 3_545
Zn1 O9 Zn2 O8 -105.81(19) 5_556 .
Zn1 O9 Zn2 O8 147.30(13) . .
Zn1 O9 Zn2 Zn1 106.9(2) 5_556 .
O1 Zn1 Zn2 O2 -18.54(14) . .
O4 Zn1 Zn2 O2 45.67(17) 6_556 .
O10 Zn1 Zn2 O2 -85.89(14) . .
O9 Zn1 Zn2 O2 160.66(13) 5_556 .
O9 Zn1 Zn2 O2 -147.13(16) . .
O6 Zn1 Zn2 O2 91.26(14) 6_556 .
Zn1 Zn1 Zn2 O2 -179.07(10) 5_556 .
O1 Zn1 Zn2 O3 -144.49(15) . 3_545
O4 Zn1 Zn2 O3 -80.28(17) 6_556 3_545
O10 Zn1 Zn2 O3 148.16(15) . 3_545
O9 Zn1 Zn2 O3 34.71(14) 5_556 3_545
O9 Zn1 Zn2 O3 86.92(17) . 3_545
O6 Zn1 Zn2 O3 -34.69(14) 6_556 3_545
Zn1 Zn1 Zn2 O3 54.98(11) 5_556 3_545
O1 Zn1 Zn2 O9 128.59(17) . .
O4 Zn1 Zn2 O9 -167.20(18) 6_556 .
O10 Zn1 Zn2 O9 61.24(17) . .
O9 Zn1 Zn2 O9 -52.22(19) 5_556 .
O6 Zn1 Zn2 O9 -121.61(16) 6_556 .
Zn1 Zn1 Zn2 O9 -31.95(13) 5_556 .
O1 Zn1 Zn2 O8 81.87(16) . .
O4 Zn1 Zn2 O8 146.08(18) 6_556 .
O10 Zn1 Zn2 O8 14.52(17) . .
O9 Zn1 Zn2 O8 -98.93(16) 5_556 .
O9 Zn1 Zn2 O8 -46.72(18) . .
O6 Zn1 Zn2 O8 -168.33(17) 6_556 .
Zn1 Zn1 Zn2 O8 -78.66(13) 5_556 .
